data_2230225
loop_
_publ_author_name
'Wang, Hao-Wei'
'Yang, Ming-Ming'
'Lu, Qi-Sheng'
'Li, Fang-Shi'

_publ_section_title
;
 <i>N</i>-(1,5-Dimethyl-3-oxo-2-phenyl-2,3-dihydro-1<i>H</i>-pyrazol-4-yl)formamide
;
_journal_coeditor_code BQ2288
_journal_issue 6
_journal_name_full 'Acta Crystallographica Section E'
_journal_page_first o1310
_journal_paper_doi 10.1107/S1600536811015558
_journal_volume 67
_journal_year 2011
_chemical_formula_iupac 'C12 H13 N3 O2'
_chemical_formula_moiety 'C12 H13 N3 O2'
_chemical_formula_sum 'C12 H13 N3 O2'
_chemical_formula_weight 231.25
_chemical_name_systematic
;
<i>N</i>-(1,5-Dimethyl-3-oxo-2-phenyl-2,3-dihydro-1<i>H</i>-pyrazol-4-
yl)formamide
;
_space_group_IT_number 19
_symmetry_cell_setting orthorhombic
_symmetry_space_group_name_Hall 'P 2ac 2ab'
_symmetry_space_group_name_H-M 'P 21 21 21'
_atom_sites_solution_hydrogens geom
_atom_sites_solution_primary direct
_atom_sites_solution_secondary difmap
_audit_creation_method SHELXL-97
_cell_angle_alpha 90.00
_cell_angle_beta 90.00
_cell_angle_gamma 90.00
_cell_formula_units_Z 4
_cell_length_a 8.4220(17)
_cell_length_b 9.2950(19)
_cell_length_c 14.501(3)
_cell_measurement_reflns_used 25
_cell_measurement_temperature 293(2)
_cell_measurement_theta_max 13
_cell_measurement_theta_min 9
_cell_volume 1135.2(4)
_computing_cell_refinement 'CAD-4 Software (Enraf--Nonius, 1985)'
_computing_data_collection 'CAD-4 Software (Enraf--Nonius, 1985)'
_computing_data_reduction 'XCAD4 (Harms & Wocadlo, 1995)'
_computing_molecular_graphics 'SHELXTL (Sheldrick, 2008)'
_computing_publication_material 'SHELXTL (Sheldrick, 2008)'
_computing_structure_refinement 'SHELXL97 (Sheldrick, 2008)'
_computing_structure_solution 'SHELXS97 (Sheldrick, 2008)'
_diffrn_ambient_temperature 293(2)
_diffrn_measured_fraction_theta_full 1.000
_diffrn_measured_fraction_theta_max 1.000
_diffrn_measurement_device_type 'Enraf--Nonius CAD-4'
_diffrn_measurement_method \w/2\q
_diffrn_radiation_monochromator graphite
_diffrn_radiation_source 'fine-focus sealed tube'
_diffrn_radiation_type MoK\a
_diffrn_radiation_wavelength 0.71073
_diffrn_reflns_av_R_equivalents 0.0880
_diffrn_reflns_av_sigmaI/netI 0.0863
_diffrn_reflns_limit_h_max 10
_diffrn_reflns_limit_h_min 0
_diffrn_reflns_limit_k_max 11
_diffrn_reflns_limit_k_min 0
_diffrn_reflns_limit_l_max 17
_diffrn_reflns_limit_l_min -17
_diffrn_reflns_number 2320
_diffrn_reflns_theta_full 25.27
_diffrn_reflns_theta_max 25.27
_diffrn_reflns_theta_min 2.60
_diffrn_standards_decay_% 1
_diffrn_standards_interval_count 200
_diffrn_standards_interval_time 2
_diffrn_standards_number 3
_exptl_absorpt_coefficient_mu 0.095
_exptl_absorpt_correction_T_max 0.9906
_exptl_absorpt_correction_T_min 0.9812
_exptl_absorpt_correction_type psi-scan
_exptl_absorpt_process_details '(North <i>et al.</i>, 1968)'
_exptl_crystal_colour colorless
_exptl_crystal_density_diffrn 1.353
_exptl_crystal_density_method 'not measured'
_exptl_crystal_description block
_exptl_crystal_F_000 488
_exptl_crystal_size_max 0.20
_exptl_crystal_size_mid 0.10
_exptl_crystal_size_min 0.10
_refine_diff_density_max 0.192
_refine_diff_density_min -0.252
_refine_ls_extinction_method none
_refine_ls_goodness_of_fit_ref 1.006
_refine_ls_hydrogen_treatment constr
_refine_ls_matrix_type full
_refine_ls_number_parameters 154
_refine_ls_number_reflns 2048
_refine_ls_number_restraints 0
_refine_ls_restrained_S_all 1.006
_refine_ls_R_factor_all 0.1026
_refine_ls_R_factor_gt 0.0635
_refine_ls_shift/su_max 0.000
_refine_ls_shift/su_mean 0.000
_refine_ls_structure_factor_coef Fsqd
_refine_ls_weighting_details 'calc w=1/[\s^2^(Fo^2^)+(0.0500P)^2^+0.9500P] where P=(Fo^2^+2Fc^2^)/3'
_refine_ls_weighting_scheme calc
_refine_ls_wR_factor_gt 0.1362
_refine_ls_wR_factor_ref 0.1578
_reflns_number_gt 1327
_reflns_number_total 2048
_reflns_threshold_expression I>2\s(I)
_cod_data_source_file bq2288.cif
_cod_data_source_block I
_cod_database_code 2230225
_cod_database_fobs_code 2230225

loop_
_symmetry_equiv_pos_as_xyz
'x, y, z'
'-x+1/2, -y, z+1/2'
'-x, y+1/2, -z+1/2'
'x+1/2, -y+1/2, -z'

loop_
_atom_site_type_symbol
_atom_site_label
_atom_site_fract_x
_atom_site_fract_y
_atom_site_fract_z
_atom_site_U_iso_or_equiv
_atom_site_adp_type
_atom_site_calc_flag
_atom_site_refinement_flags
_atom_site_occupancy
_atom_site_symmetry_multiplicity
_atom_site_disorder_assembly
_atom_site_disorder_group
O O1 0.0661(4) 0.6540(3) 0.6577(2) 0.0585(9) Uani d . 1 1 . .
N N1 -0.0044(4) 0.7935(4) 0.5315(2) 0.0464(9) Uani d . 1 1 . .
C C1 -0.0412(6) 0.5576(5) 0.4655(3) 0.0578(12) Uani d . 1 1 . .
H H1A -0.1048 0.5335 0.5157 0.069 Uiso calc R 1 1 . .
O O2 0.2871(5) 0.8913(4) 0.8637(2) 0.0757(11) Uani d . 1 1 . .
N N2 -0.0004(5) 0.9417(4) 0.5102(2) 0.0524(10) Uani d . 1 1 . .
C C2 -0.0105(8) 0.4577(5) 0.3988(3) 0.0781(18) Uani d . 1 1 . .
H H2A -0.0536 0.3659 0.4031 0.094 Uiso calc R 1 1 . .
N N3 0.1224(5) 0.9449(4) 0.7471(2) 0.0562(10) Uani d . 1 1 . .
H H3A 0.0730 1.0081 0.7796 0.067 Uiso calc R 1 1 . .
C C3 0.0846(8) 0.4939(6) 0.3253(4) 0.0777(17) Uani d . 1 1 . .
H H3B 0.1059 0.4252 0.2803 0.093 Uiso calc R 1 1 . .
C C4 0.1490(6) 0.6293(6) 0.3167(3) 0.0641(14) Uani d . 1 1 . .
H H4A 0.2137 0.6524 0.2669 0.077 Uiso calc R 1 1 . .
C C5 0.1153(6) 0.7298(5) 0.3838(3) 0.0593(13) Uani d . 1 1 . .
H H5A 0.1556 0.8226 0.3787 0.071 Uiso calc R 1 1 . .
C C6 0.0215(5) 0.6931(5) 0.4588(3) 0.0485(11) Uani d . 1 1 . .
C C7 0.0387(5) 1.0119(4) 0.5892(3) 0.0478(11) Uani d . 1 1 . .
C C8 0.0694(5) 0.9167(4) 0.6560(3) 0.0425(10) Uani d . 1 1 . .
C C9 0.0471(5) 0.7744(5) 0.6213(3) 0.0480(11) Uani d . 1 1 . .
C C10 -0.1189(6) 0.9958(5) 0.4451(3) 0.0610(13) Uani d . 1 1 . .
H H10A -0.1081 1.0982 0.4393 0.091 Uiso calc R 1 1 . .
H H10B -0.2234 0.9731 0.4673 0.091 Uiso calc R 1 1 . .
H H10C -0.1030 0.9515 0.3860 0.091 Uiso calc R 1 1 . .
C C11 0.0424(7) 1.1725(5) 0.5918(3) 0.0712(16) Uani d . 1 1 . .
H H11A 0.0750 1.2039 0.6519 0.107 Uiso calc R 1 1 . .
H H11B -0.0615 1.2095 0.5785 0.107 Uiso calc R 1 1 . .
H H11C 0.1163 1.2073 0.5465 0.107 Uiso calc R 1 1 . .
C C12 0.2435(6) 0.8781(5) 0.7834(3) 0.0592(12) Uani d . 1 1 . .
H H12A 0.3008 0.8160 0.7457 0.071 Uiso calc R 1 1 . .

loop_
_atom_site_aniso_label
_atom_site_aniso_U_11
_atom_site_aniso_U_22
_atom_site_aniso_U_33
_atom_site_aniso_U_12
_atom_site_aniso_U_13
_atom_site_aniso_U_23
O1 0.073(2) 0.0519(19) 0.0506(18) -0.0047(16) -0.0022(16) 0.0143(15)
N1 0.056(2) 0.045(2) 0.0383(18) -0.0037(18) 0.0060(16) 0.0059(16)
C1 0.069(3) 0.053(3) 0.051(3) -0.012(3) -0.004(2) 0.006(2)
O2 0.087(3) 0.080(2) 0.060(2) -0.009(2) -0.0133(19) -0.0047(19)
N2 0.071(3) 0.0441(19) 0.0423(19) 0.011(2) -0.0070(18) 0.0030(17)
C2 0.127(5) 0.051(3) 0.057(3) -0.010(3) -0.021(3) 0.000(3)
N3 0.069(3) 0.054(2) 0.046(2) 0.010(2) 0.0007(19) -0.0117(19)
C3 0.119(5) 0.063(3) 0.052(3) 0.024(4) -0.016(3) -0.014(3)
C4 0.060(3) 0.087(4) 0.045(3) 0.006(3) 0.007(2) -0.005(3)
C5 0.067(3) 0.064(3) 0.047(3) -0.008(3) 0.010(2) -0.001(2)
C6 0.050(3) 0.053(3) 0.042(2) 0.000(2) -0.004(2) -0.003(2)
C7 0.050(3) 0.046(2) 0.047(3) 0.003(2) -0.005(2) -0.001(2)
C8 0.039(2) 0.046(2) 0.042(2) -0.0001(19) 0.0031(18) -0.005(2)
C9 0.044(3) 0.061(3) 0.039(2) -0.001(2) 0.0013(19) 0.004(2)
C10 0.071(3) 0.062(3) 0.050(3) 0.006(3) 0.001(2) 0.010(2)
C11 0.101(5) 0.048(3) 0.065(3) 0.000(3) -0.009(3) -0.007(2)
C12 0.059(3) 0.057(3) 0.062(3) -0.004(3) -0.002(3) -0.003(3)

loop_
_atom_type_symbol
_atom_type_description
_atom_type_scat_dispersion_real
_atom_type_scat_dispersion_imag
_atom_type_scat_source
C C 0.0033 0.0016 'International Tables Vol C Tables 4.2.6.8 and 6.1.1.4'
H H 0.0000 0.0000 'International Tables Vol C Tables 4.2.6.8 and 6.1.1.4'
N N 0.0061 0.0033 'International Tables Vol C Tables 4.2.6.8 and 6.1.1.4'
O O 0.0106 0.0060 'International Tables Vol C Tables 4.2.6.8 and 6.1.1.4'

loop_
_geom_angle_atom_site_label_1
_geom_angle_atom_site_label_2
_geom_angle_atom_site_label_3
_geom_angle_site_symmetry_1
_geom_angle_site_symmetry_3
_geom_angle
_geom_angle_publ_flag
C9 N1 N2 . . 108.9(3) ?
C9 N1 C6 . . 124.3(3) ?
N2 N1 C6 . . 118.3(3) ?
C2 C1 C6 . . 120.1(5) ?
C2 C1 H1A . . 119.9 ?
C6 C1 H1A . . 119.9 ?
C7 N2 N1 . . 106.9(3) ?
C7 N2 C10 . . 123.0(4) ?
N1 N2 C10 . . 117.4(4) ?
C1 C2 C3 . . 119.6(5) ?
C1 C2 H2A . . 120.2 ?
C3 C2 H2A . . 120.2 ?
C12 N3 C8 . . 122.2(4) ?
C12 N3 H3A . . 118.9 ?
C8 N3 H3A . . 118.9 ?
C2 C3 C4 . . 121.6(5) ?
C2 C3 H3B . . 119.2 ?
C4 C3 H3B . . 119.2 ?
C3 C4 C5 . . 118.3(5) ?
C3 C4 H4A . . 120.8 ?
C5 C4 H4A . . 120.8 ?
C4 C5 C6 . . 120.3(5) ?
C4 C5 H5A . . 119.8 ?
C6 C5 H5A . . 119.8 ?
C1 C6 C5 . . 120.1(4) ?
C1 C6 N1 . . 119.4(4) ?
C5 C6 N1 . . 120.4(4) ?
C8 C7 N2 . . 109.8(4) ?
C8 C7 C11 . . 129.7(4) ?
N2 C7 C11 . . 120.4(4) ?
C7 C8 N3 . . 127.8(4) ?
C7 C8 C9 . . 109.4(4) ?
N3 C8 C9 . . 122.7(4) ?
O1 C9 N1 . . 123.6(4) ?
O1 C9 C8 . . 131.7(4) ?
N1 C9 C8 . . 104.7(4) ?
N2 C10 H10A . . 109.5 ?
N2 C10 H10B . . 109.5 ?
H10A C10 H10B . . 109.5 ?
N2 C10 H10C . . 109.5 ?
H10A C10 H10C . . 109.5 ?
H10B C10 H10C . . 109.5 ?
C7 C11 H11A . . 109.5 ?
C7 C11 H11B . . 109.5 ?
H11A C11 H11B . . 109.5 ?
C7 C11 H11C . . 109.5 ?
H11A C11 H11C . . 109.5 ?
H11B C11 H11C . . 109.5 ?
O2 C12 N3 . . 124.7(5) ?
O2 C12 H12A . . 117.7 ?
N3 C12 H12A . . 117.7 ?

loop_
_geom_bond_atom_site_label_1
_geom_bond_atom_site_label_2
_geom_bond_site_symmetry_2
_geom_bond_distance
_geom_bond_publ_flag
O1 C9 . 1.248(5) ?
N1 C9 . 1.384(5) ?
N1 N2 . 1.412(5) ?
N1 C6 . 1.424(5) ?
C1 C2 . 1.365(6) ?
C1 C6 . 1.369(6) ?
C1 H1A . 0.9300 ?
O2 C12 . 1.228(5) ?
N2 C7 . 1.359(5) ?
N2 C10 . 1.463(5) ?
C2 C3 . 1.375(8) ?
C2 H2A . 0.9300 ?
N3 C12 . 1.305(6) ?
N3 C8 . 1.419(5) ?
N3 H3A . 0.8600 ?
C3 C4 . 1.376(7) ?
C3 H3B . 0.9300 ?
C4 C5 . 1.379(6) ?
C4 H4A . 0.9300 ?
C5 C6 . 1.387(6) ?
C5 H5A . 0.9300 ?
C7 C8 . 1.338(5) ?
C7 C11 . 1.493(6) ?
C8 C9 . 1.427(6) ?
C10 H10A . 0.9600 ?
C10 H10B . 0.9600 ?
C10 H10C . 0.9600 ?
C11 H11A . 0.9600 ?
C11 H11B . 0.9600 ?
C11 H11C . 0.9600 ?
C12 H12A . 0.9300 ?

loop_
_geom_hbond_atom_site_label_D
_geom_hbond_atom_site_label_H
_geom_hbond_atom_site_label_A
_geom_hbond_site_symmetry_A
_geom_hbond_distance_DH
_geom_hbond_distance_HA
_geom_hbond_distance_DA
_geom_hbond_angle_DHA
_geom_hbond_publ_flag
N3 H3A O1 3_556 0.86 2.01 2.864(5) 172 yes
C10 H10B Cg1 3_466 0.96 2.85 3.733(5) 153 yes
C12 H12A Cg1 3_566 0.93 3.03 3.647(5) 125 yes

loop_
_geom_torsion_atom_site_label_1
_geom_torsion_atom_site_label_2
_geom_torsion_atom_site_label_3
_geom_torsion_atom_site_label_4
_geom_torsion_site_symmetry_1
_geom_torsion_site_symmetry_2
_geom_torsion_site_symmetry_3
_geom_torsion_site_symmetry_4
_geom_torsion
_geom_torsion_publ_flag
C9 N1 N2 C7 . . . . -5.6(5) ?
C6 N1 N2 C7 . . . . -155.0(4) ?
C9 N1 N2 C10 . . . . -148.5(4) ?
C6 N1 N2 C10 . . . . 62.1(5) ?
C6 C1 C2 C3 . . . . 0.5(8) ?
C1 C2 C3 C4 . . . . -0.5(9) ?
C2 C3 C4 C5 . . . . -0.4(8) ?
C3 C4 C5 C6 . . . . 1.4(7) ?
C2 C1 C6 C5 . . . . 0.5(7) ?
C2 C1 C6 N1 . . . . -176.6(4) ?
C4 C5 C6 C1 . . . . -1.5(7) ?
C4 C5 C6 N1 . . . . 175.6(4) ?
C9 N1 C6 C1 . . . . 61.7(6) ?
N2 N1 C6 C1 . . . . -154.0(4) ?
C9 N1 C6 C5 . . . . -115.4(5) ?
N2 N1 C6 C5 . . . . 28.9(6) ?
N1 N2 C7 C8 . . . . 4.1(5) ?
C10 N2 C7 C8 . . . . 144.5(4) ?
N1 N2 C7 C11 . . . . -175.9(4) ?
C10 N2 C7 C11 . . . . -35.6(7) ?
N2 C7 C8 N3 . . . . 176.4(4) ?
C11 C7 C8 N3 . . . . -3.6(8) ?
N2 C7 C8 C9 . . . . -1.2(5) ?
C11 C7 C8 C9 . . . . 178.8(5) ?
C12 N3 C8 C7 . . . . -130.2(5) ?
C12 N3 C8 C9 . . . . 47.1(6) ?
N2 N1 C9 O1 . . . . -175.3(4) ?
C6 N1 C9 O1 . . . . -28.2(6) ?
N2 N1 C9 C8 . . . . 4.8(4) ?
C6 N1 C9 C8 . . . . 151.9(4) ?
C7 C8 C9 O1 . . . . 177.7(5) ?
N3 C8 C9 O1 . . . . 0.0(7) ?
C7 C8 C9 N1 . . . . -2.3(5) ?
N3 C8 C9 N1 . . . . 180.0(4) ?
C8 N3 C12 O2 . . . . -174.8(4) ?

loop_
_cod_related_entry_id
_cod_related_entry_database
_cod_related_entry_code
1 ChemSpider 65525
